data_2218293
loop_
_publ_author_name
'Yue, Huadong'
'Wang, Yifeng'
'Xia, Aibao'
'Luo, Shuping'
'Xu, Danqian'

_publ_section_title
;
 1-[3,5-Bis(trifluoromethyl)phenyl]-3-(2-pyridyl)thiourea
;
_journal_coeditor_code ZL2103
_journal_issue 5
_journal_name_full 'Acta Crystallographica Section E'
_journal_page_first o858
_journal_paper_doi 10.1107/S1600536808009768
_journal_volume 64
_journal_year 2008
_chemical_formula_iupac 'C14 H9 F6 N3 S'
_chemical_formula_moiety 'C14 H9 F6 N3 S'
_chemical_formula_sum 'C14 H9 F6 N3 S'
_chemical_formula_weight 365.30
_chemical_name_systematic
;
1-[3,5-Bis(trifluoromethyl)phenyl]-3-(2-pyridyl)thiourea
;
_space_group_IT_number 60
_symmetry_cell_setting orthorhombic
_symmetry_space_group_name_Hall '-P 2n 2ab'
_symmetry_space_group_name_H-M 'P b c n'
_atom_sites_solution_hydrogens geom
_atom_sites_solution_primary direct
_atom_sites_solution_secondary difmap
_audit_creation_method SHELXL97
_cell_angle_alpha 90.00
_cell_angle_beta 90.00
_cell_angle_gamma 90.00
_cell_formula_units_Z 8
_cell_length_a 15.0907(17)
_cell_length_b 7.7491(9)
_cell_length_c 26.709(3)
_cell_measurement_reflns_used 4062
_cell_measurement_temperature 293(2)
_cell_measurement_theta_max 44.998
_cell_measurement_theta_min 5.390
_cell_volume 3123.3(6)
_computing_cell_refinement 'SMART [SAINT-Plus?] (Bruker, 2000)'
_computing_data_collection 'SMART (Bruker, 2001)'
_computing_data_reduction 'SHELXTL (Sheldrick, 2008)'
_computing_molecular_graphics 'SHELXTL (Sheldrick, 2008)'
_computing_publication_material 'SHELXTL (Sheldrick, 2008) and PLATON (Spek, 2003)'
_computing_structure_refinement 'SHELXL97 (Sheldrick, 2008)'
_computing_structure_solution 'SHELXS97 (Sheldrick, 2008)'
_diffrn_ambient_temperature 293(2)
_diffrn_measured_fraction_theta_full 0.999
_diffrn_measured_fraction_theta_max 0.999
_diffrn_measurement_device_type 'Bruker SMART CCD area-detector'
_diffrn_measurement_method '\f and \w'
_diffrn_radiation_monochromator graphite
_diffrn_radiation_source 'fine-focus sealed tube'
_diffrn_radiation_type MoK\a
_diffrn_radiation_wavelength 0.71073
_diffrn_reflns_av_R_equivalents 0.1017
_diffrn_reflns_av_sigmaI/netI 0.0578
_diffrn_reflns_limit_h_max 19
_diffrn_reflns_limit_h_min -19
_diffrn_reflns_limit_k_max 9
_diffrn_reflns_limit_k_min -9
_diffrn_reflns_limit_l_max 34
_diffrn_reflns_limit_l_min -26
_diffrn_reflns_number 17235
_diffrn_reflns_theta_full 26.99
_diffrn_reflns_theta_max 26.99
_diffrn_reflns_theta_min 1.52
_exptl_absorpt_coefficient_mu 0.273
_exptl_absorpt_correction_T_max 0.962
_exptl_absorpt_correction_T_min 0.873
_exptl_absorpt_correction_type multi-scan
_exptl_absorpt_process_details '(SADABS; Sheldrick, 1996)'
_exptl_crystal_colour colourless
_exptl_crystal_density_diffrn 1.554
_exptl_crystal_density_method 'not measured'
_exptl_crystal_description prismatic
_exptl_crystal_F_000 1472
_exptl_crystal_size_max 0.407
_exptl_crystal_size_mid 0.311
_exptl_crystal_size_min 0.175
_refine_diff_density_max 0.400
_refine_diff_density_min -0.299
_refine_ls_extinction_method none
_refine_ls_goodness_of_fit_ref 1.062
_refine_ls_hydrogen_treatment mixed
_refine_ls_matrix_type full
_refine_ls_number_parameters 280
_refine_ls_number_reflns 3406
_refine_ls_number_restraints 13
_refine_ls_restrained_S_all 1.068
_refine_ls_R_factor_all 0.0759
_refine_ls_R_factor_gt 0.0578
_refine_ls_shift/su_max 0.040
_refine_ls_shift/su_mean 0.002
_refine_ls_structure_factor_coef Fsqd
_refine_ls_weighting_details 'calc w = 1/[\s^2^(Fo^2^)+(0.075P)^2^+0.3374P] where P=(Fo^2^+2Fc^2^)/3'
_refine_ls_weighting_scheme calc
_refine_ls_wR_factor_gt 0.1390
_refine_ls_wR_factor_ref 0.1506
_reflns_number_gt 2585
_reflns_number_total 3406
_reflns_threshold_expression I>2\s(I)
_cod_data_source_file zl2103.cif
_cod_data_source_block I
_cod_database_code 2218293
_cod_database_fobs_code 2218293

loop_
_symmetry_equiv_pos_as_xyz
'x, y, z'
'-x+1/2, -y+1/2, z+1/2'
'-x, y, -z+1/2'
'x+1/2, -y+1/2, -z'
'-x, -y, -z'
'x-1/2, y-1/2, -z-1/2'
'x, -y, z-1/2'
'-x-1/2, y-1/2, z'

loop_
_atom_site_type_symbol
_atom_site_label
_atom_site_fract_x
_atom_site_fract_y
_atom_site_fract_z
_atom_site_U_iso_or_equiv
_atom_site_adp_type
_atom_site_calc_flag
_atom_site_refinement_flags
_atom_site_occupancy
_atom_site_disorder_assembly
_atom_site_disorder_group
S S1 0.44883(4) 1.05153(11) 0.42753(2) 0.0699(3) Uani d . 1 . .
N N1 0.37456(12) 0.8647(3) 0.49769(7) 0.0499(5) Uani d D 1 . .
N N2 0.28358(12) 0.9220(3) 0.43161(6) 0.0468(5) Uani d . 1 . .
N N3 0.22735(11) 0.7940(2) 0.51757(6) 0.0480(5) Uani d . 1 . .
C C1 0.36381(13) 0.9414(3) 0.45239(8) 0.0456(5) Uani d . 1 . .
C C2 0.25117(14) 0.9797(3) 0.38500(7) 0.0406(5) Uani d . 1 . .
C C3 0.30288(14) 1.0050(3) 0.34296(7) 0.0435(5) Uani d . 1 . .
H H3 0.3640 0.9898 0.3445 0.052 Uiso calc R 1 . .
C C4 0.26236(15) 1.0534(3) 0.29841(7) 0.0426(5) Uani d . 1 A .
C C5 0.17215(15) 1.0763(3) 0.29537(8) 0.0477(5) Uani d . 1 . .
H H5 0.1459 1.1092 0.2653 0.057 Uiso calc R 1 . .
C C6 0.12109(14) 1.0495(3) 0.33762(8) 0.0472(5) Uani d . 1 A .
C C7 0.15999(14) 1.0010(3) 0.38225(8) 0.0451(5) Uani d . 1 . .
H H7 0.1251 0.9825 0.4104 0.054 Uiso calc R 1 . .
C C8 0.31247(13) 0.7912(3) 0.53057(7) 0.0431(5) Uani d . 1 . .
C C9 0.34218(16) 0.7222(3) 0.57550(8) 0.0538(6) Uani d . 1 . .
H H9 0.4023 0.7189 0.5830 0.065 Uiso calc R 1 . .
C C10 0.28091(17) 0.6595(3) 0.60830(9) 0.0575(6) Uani d . 1 . .
H H10 0.2989 0.6127 0.6387 0.069 Uiso calc R 1 . .
C C11 0.19245(17) 0.6658(3) 0.59626(9) 0.0597(6) Uani d . 1 . .
H H11 0.1496 0.6260 0.6184 0.072 Uiso calc R 1 . .
C C12 0.16964(15) 0.7320(3) 0.55103(9) 0.0565(6) Uani d . 1 . .
H H12 0.1098 0.7343 0.5427 0.068 Uiso calc R 1 . .
C C13 0.31954(17) 1.0781(3) 0.25314(8) 0.0550(6) Uani d D 1 . .
C C14 0.02309(17) 1.0700(4) 0.33485(10) 0.0693(8) Uani d D 1 . .
F F1 0.3600(6) 1.2197(7) 0.2520(3) 0.092(3) Uani d PD 0.540(15) A 1
F F2 0.3770(6) 0.9559(14) 0.2476(4) 0.106(4) Uani d PD 0.540(15) A 1
F F3 0.2703(4) 1.0759(17) 0.21099(16) 0.105(3) Uani d PD 0.540(15) A 1
F F4 -0.0158(11) 0.927(2) 0.3219(7) 0.114(5) Uani d PD 0.540(15) A 1
F F5 -0.0038(9) 1.1890(19) 0.3061(5) 0.111(6) Uani d PD 0.540(15) A 1
F F6 -0.0122(7) 1.1014(17) 0.3796(3) 0.118(4) Uani d PD 0.540(15) A 1
F F1' 0.3995(6) 1.140(2) 0.2647(2) 0.112(5) Uani d PD 0.460(15) A 2
F F2' 0.3344(11) 0.9413(13) 0.2292(4) 0.116(5) Uani d PD 0.460(15) A 2
F F3' 0.2887(7) 1.1881(17) 0.2217(4) 0.117(5) Uani d PD 0.460(15) A 2
F F4' -0.0137(13) 0.957(3) 0.3042(8) 0.115(7) Uani d PD 0.460(15) A 2
F F5' 0.0011(10) 1.2244(16) 0.3174(6) 0.111(4) Uani d PD 0.460(15) A 2
F F6' -0.0171(6) 1.0587(17) 0.3773(3) 0.097(4) Uani d PD 0.460(15) A 2
H H1 0.4219(13) 0.877(3) 0.5105(9) 0.065(8) Uiso d D 1 . .
H H2 0.2456(16) 0.882(3) 0.4511(9) 0.047(6) Uiso d . 1 . .

loop_
_atom_site_aniso_label
_atom_site_aniso_U_11
_atom_site_aniso_U_22
_atom_site_aniso_U_33
_atom_site_aniso_U_12
_atom_site_aniso_U_13
_atom_site_aniso_U_23
S1 0.0397(3) 0.1245(7) 0.0456(4) -0.0239(3) -0.0094(2) 0.0228(3)
N1 0.0327(9) 0.0801(14) 0.0370(9) -0.0038(9) -0.0087(7) 0.0105(9)
N2 0.0334(9) 0.0741(13) 0.0328(9) -0.0062(8) -0.0037(7) 0.0073(8)
N3 0.0371(9) 0.0676(12) 0.0394(9) -0.0050(8) -0.0015(7) 0.0030(8)
C1 0.0331(10) 0.0688(15) 0.0350(11) -0.0001(9) -0.0020(8) 0.0014(9)
C2 0.0369(10) 0.0511(12) 0.0337(10) -0.0034(9) -0.0056(8) -0.0019(8)
C3 0.0377(10) 0.0552(12) 0.0376(11) 0.0001(9) -0.0011(8) -0.0029(9)
C4 0.0482(12) 0.0452(12) 0.0345(10) -0.0035(9) -0.0018(9) -0.0024(8)
C5 0.0523(13) 0.0542(13) 0.0368(11) -0.0019(10) -0.0104(9) 0.0051(9)
C6 0.0369(11) 0.0579(14) 0.0468(12) -0.0021(9) -0.0095(9) 0.0039(10)
C7 0.0372(11) 0.0609(13) 0.0371(11) -0.0041(9) -0.0025(8) 0.0031(9)
C8 0.0405(11) 0.0522(12) 0.0367(10) -0.0028(9) -0.0020(8) -0.0010(9)
C9 0.0520(13) 0.0655(15) 0.0440(12) -0.0024(11) -0.0084(10) 0.0098(10)
C10 0.0692(16) 0.0621(15) 0.0410(12) -0.0048(12) -0.0018(11) 0.0076(10)
C11 0.0642(15) 0.0647(16) 0.0502(14) -0.0094(12) 0.0109(11) 0.0040(11)
C12 0.0433(12) 0.0751(17) 0.0511(13) -0.0084(11) 0.0034(10) 0.0018(11)
C13 0.0656(16) 0.0613(16) 0.0380(12) -0.0007(13) 0.0038(10) 0.0004(11)
C14 0.0443(14) 0.103(2) 0.0601(17) -0.0011(15) -0.0095(12) 0.0122(16)
F1 0.127(6) 0.066(3) 0.082(5) -0.042(3) 0.050(4) -0.018(2)
F2 0.124(6) 0.103(7) 0.092(5) 0.055(6) 0.063(4) 0.033(5)
F3 0.103(3) 0.140(9) 0.0328(17) -0.036(5) -0.0070(17) 0.001(3)
F4 0.051(5) 0.135(7) 0.157(13) -0.041(4) -0.005(6) -0.035(8)
F5 0.058(4) 0.147(15) 0.089(5) 0.026(7) -0.018(3) 0.067(7)
F6 0.062(5) 0.144(8) 0.097(6) 0.044(4) 0.004(3) -0.038(5)
F1' 0.081(5) 0.151(15) 0.065(3) -0.077(6) 0.010(3) 0.009(6)
F2' 0.148(12) 0.070(5) 0.088(7) -0.011(7) 0.077(7) -0.023(5)
F3' 0.113(9) 0.121(8) 0.077(6) 0.054(7) 0.040(6) 0.066(6)
F4' 0.062(7) 0.147(14) 0.126(11) 0.003(7) -0.056(7) -0.076(10)
F5' 0.056(5) 0.098(5) 0.140(11) 0.031(3) 0.005(5) 0.042(5)
F6' 0.035(3) 0.138(7) 0.088(6) -0.008(4) -0.002(3) 0.066(6)

loop_
_atom_type_symbol
_atom_type_description
_atom_type_scat_dispersion_real
_atom_type_scat_dispersion_imag
_atom_type_scat_source
C C 0.0033 0.0016 'International Tables Vol C Tables 4.2.6.8 and 6.1.1.4'
H H 0.0000 0.0000 'International Tables Vol C Tables 4.2.6.8 and 6.1.1.4'
N N 0.0061 0.0033 'International Tables Vol C Tables 4.2.6.8 and 6.1.1.4'
S S 0.1246 0.1234 'International Tables Vol C Tables 4.2.6.8 and 6.1.1.4'
F F 0.0171 0.0103 'International Tables Vol C Tables 4.2.6.8 and 6.1.1.4'

loop_
_geom_angle_atom_site_label_1
_geom_angle_atom_site_label_2
_geom_angle_atom_site_label_3
_geom_angle
C1 N1 C8 130.91(18)
C1 N1 H1 116(2)
C8 N1 H1 112.3(19)
C1 N2 C2 130.04(19)
C1 N2 H2 113.9(16)
C2 N2 H2 115.5(16)
C8 N3 C12 116.63(19)
N2 C1 N1 115.33(19)
N2 C1 S1 125.73(17)
N1 C1 S1 118.94(15)
C3 C2 C7 120.02(18)
C3 C2 N2 124.51(19)
C7 C2 N2 115.35(18)
C2 C3 C4 119.1(2)
C2 C3 H3 120.5
C4 C3 H3 120.5
C5 C4 C3 121.40(19)
C5 C4 C13 120.41(19)
C3 C4 C13 118.2(2)
C4 C5 C6 118.98(19)
C4 C5 H5 120.5
C6 C5 H5 120.5
C7 C6 C5 120.6(2)
C7 C6 C14 119.6(2)
C5 C6 C14 119.8(2)
C6 C7 C2 119.97(19)
C6 C7 H7 120.0
C2 C7 H7 120.0
N3 C8 C9 122.95(19)
N3 C8 N1 118.28(18)
C9 C8 N1 118.76(19)
C10 C9 C8 118.3(2)
C10 C9 H9 120.9
C8 C9 H9 120.9
C9 C10 C11 119.7(2)
C9 C10 H10 120.1
C11 C10 H10 120.1
C12 C11 C10 117.9(2)
C12 C11 H11 121.0
C10 C11 H11 121.0
N3 C12 C11 124.4(2)
N3 C12 H12 117.8
C11 C12 H12 117.8
F1 C13 F2' 129.6(6)
F1 C13 F3' 65.2(5)
F2' C13 F3' 106.9(6)
F1 C13 F2 108.1(6)
F3' C13 F2 130.9(4)
F2' C13 F1' 105.0(6)
F3' C13 F1' 103.9(6)
F2 C13 F1' 71.5(7)
F1 C13 F3 104.9(4)
F2' C13 F3 70.3(6)
F2 C13 F3 105.4(5)
F1' C13 F3 134.0(4)
F1 C13 C4 114.3(3)
F2' C13 C4 113.9(5)
F3' C13 C4 113.8(3)
F2 C13 C4 112.6(4)
F1' C13 C4 112.4(3)
F3 C13 C4 110.8(3)
F5 C14 F6' 115.6(8)
F5 C14 F4 108.3(11)
F6' C14 F4 87.9(10)
F5 C14 F4' 88.3(12)
F6' C14 F4' 107.6(11)
F6' C14 F5' 104.6(9)
F4 C14 F5' 124.2(11)
F4' C14 F5' 105.9(12)
F5 C14 F6 106.4(9)
F4 C14 F6 102.3(10)
F4' C14 F6 120.7(11)
F5' C14 F6 92.8(9)
F5 C14 C6 115.2(7)
F6' C14 C6 114.6(5)
F4 C14 C6 111.8(9)
F4' C14 C6 112.2(10)
F5' C14 C6 111.2(7)
F6 C14 C6 111.9(5)

loop_
_geom_bond_atom_site_label_1
_geom_bond_atom_site_label_2
_geom_bond_distance
S1 C1 1.678(2)
N1 C1 1.358(3)
N1 C8 1.405(3)
N1 H1 0.798(17)
N2 C1 1.340(3)
N2 C2 1.410(3)
N2 H2 0.83(2)
N3 C8 1.331(3)
N3 C12 1.337(3)
C2 C3 1.381(3)
C2 C7 1.388(3)
C3 C4 1.389(3)
C3 H3 0.9300
C4 C5 1.375(3)
C4 C13 1.498(3)
C5 C6 1.382(3)
C5 H5 0.9300
C6 C7 1.381(3)
C6 C14 1.489(3)
C7 H7 0.9300
C8 C9 1.388(3)
C9 C10 1.363(3)
C9 H9 0.9300
C10 C11 1.374(3)
C10 H10 0.9300
C11 C12 1.357(3)
C11 H11 0.9300
C12 H12 0.9300
C13 F1 1.256(5)
C13 F2' 1.259(8)
C13 F3' 1.285(5)
C13 F2 1.292(7)
C13 F1' 1.335(6)
C13 F3 1.349(5)
C14 F5 1.268(9)
C14 F6' 1.288(8)
C14 F4 1.301(13)
C14 F4' 1.319(13)
C14 F5' 1.326(10)
C14 F6 1.331(8)

loop_
_geom_hbond_atom_site_label_D
_geom_hbond_atom_site_label_H
_geom_hbond_atom_site_label_A
_geom_hbond_site_symmetry_A
_geom_hbond_distance_DH
_geom_hbond_distance_HA
_geom_hbond_distance_DA
_geom_hbond_angle_DHA
N2 H2 N3 . 0.83(2) 1.92(2) 2.641(3) 144(2)
N1 H1 S1 5_676 0.798(17) 2.617(18) 3.3931(19) 165(3)

loop_
_geom_torsion_atom_site_label_1
_geom_torsion_atom_site_label_2
_geom_torsion_atom_site_label_3
_geom_torsion_atom_site_label_4
_geom_torsion
C2 N2 C1 N1 -178.0(2)
C2 N2 C1 S1 2.6(4)
C8 N1 C1 N2 -11.5(4)
C8 N1 C1 S1 167.9(2)
C1 N2 C2 C3 28.6(4)
C1 N2 C2 C7 -155.3(2)
C7 C2 C3 C4 0.7(3)
N2 C2 C3 C4 176.6(2)
C2 C3 C4 C5 -0.1(3)
C2 C3 C4 C13 -179.3(2)
C3 C4 C5 C6 -0.3(3)
C13 C4 C5 C6 178.9(2)
C4 C5 C6 C7 0.1(3)
C4 C5 C6 C14 -178.7(2)
C5 C6 C7 C2 0.4(3)
C14 C6 C7 C2 179.3(2)
C3 C2 C7 C6 -0.8(3)
N2 C2 C7 C6 -177.1(2)
C12 N3 C8 C9 2.4(3)
C12 N3 C8 N1 -176.2(2)
C1 N1 C8 N3 -0.6(4)
C1 N1 C8 C9 -179.3(2)
N3 C8 C9 C10 -2.1(4)
N1 C8 C9 C10 176.5(2)
C8 C9 C10 C11 0.1(4)
C9 C10 C11 C12 1.4(4)
C8 N3 C12 C11 -0.8(4)
C10 C11 C12 N3 -1.0(4)
C5 C4 C13 F1 101.7(6)
C3 C4 C13 F1 -79.2(6)
C5 C4 C13 F2' -93.6(10)
C3 C4 C13 F2' 85.6(10)
C5 C4 C13 F3' 29.4(9)
C3 C4 C13 F3' -151.5(9)
C5 C4 C13 F2 -134.4(7)
C3 C4 C13 F2 44.7(7)
C5 C4 C13 F1' 147.1(10)
C3 C4 C13 F1' -33.7(10)
C5 C4 C13 F3 -16.6(7)
C3 C4 C13 F3 162.5(6)
C7 C6 C14 F5 145.4(9)
C5 C6 C14 F5 -35.8(10)
C7 C6 C14 F6' 7.6(8)
C5 C6 C14 F6' -173.6(7)
C7 C6 C14 F4 -90.4(9)
C5 C6 C14 F4 88.4(9)
C7 C6 C14 F4' -115.6(12)
C5 C6 C14 F4' 63.3(12)
C7 C6 C14 F5' 126.0(8)
C5 C6 C14 F5' -55.2(8)
C7 C6 C14 F6 23.7(7)
C5 C6 C14 F6 -157.5(7)
